data_4020487
loop_
_publ_author_name
'Robin A. Weatherhead-Kloster'
'Hugh D. Selby'
'Walter B. Miller III'
'Eugene A. Mash'

_publ_section_title
;
 Organic Crystal Engineering with 1,4-Piperazine-2,5-diones.
 6. Studies of the Hydrogen-Bond Association of
 Cyclo[(2-methylamino-4,7-dimethoxyindan-2-carboxylic acid)
 (2-amino-4,7-dimethoxyindan-2-carboxylic acid)]
;
_journal_name_full 'Journal of Organic Chemistry'
_journal_page_first 8693
_journal_page_last 8702
_journal_paper_doi 10.1021/jo0509096
_journal_volume 70
_journal_year 2005
_chemical_formula_moiety 'C25 H28 N2 O6'
_chemical_formula_sum 'C25 H28 N2 O6'
_chemical_formula_weight 452.49
_space_group_IT_number 14
_symmetry_cell_setting monoclinic
_symmetry_space_group_name_Hall '-P 2ybc'
_symmetry_space_group_name_H-M 'P 1 21/c 1'
_cell_angle_alpha 90.00
_cell_angle_beta 105.56(3)
_cell_angle_gamma 90.00
_cell_formula_units_Z 4
_cell_length_a 17.118(3)
_cell_length_b 12.253(3)
_cell_length_c 10.721(2)
_cell_measurement_temperature 170(2)
_cell_volume 2166.4(7)
_diffrn_ambient_temperature 170(2)
_diffrn_measurement_specimen_support 'glass fiber'
_exptl_crystal_density_diffrn 1.387
_cod_depositor_comments
;
The following automatic conversions were performed:
'_symmetry_cell_setting' value 'Monoclinic' changed to 'monoclinic'
according to '/home/saulius/struct/CIF-dictionaries/cif_core.dic'
dictionary named 'cif_core.dic' version 2.4.1 from 2010-06-29.

Automatic conversion script
Id: cif_fix_enum 1527 2010-12-29 10:47:43Z saulius 
;
_cod_original_sg_symbol_H-M 'P 21/c'
_cod_database_code 4020487

loop_
_symmetry_equiv_pos_as_xyz
'x, y, z'
'-x, y+1/2, -z+1/2'
'-x, -y, -z'
'x, -y-1/2, z-1/2'

loop_
_atom_site_label
_atom_site_type_symbol
_atom_site_fract_x
_atom_site_fract_y
_atom_site_fract_z
_atom_site_U_iso_or_equiv
_atom_site_adp_type
_atom_site_occupancy
_atom_site_symmetry_multiplicity
_atom_site_calc_flag
_atom_site_refinement_flags
_atom_site_disorder_assembly
_atom_site_disorder_group
O12 O 0.12678(17) 0.1818(2) 0.0351(3) 0.0343(8) Uani 1 1 d . . .
O30 O 0.40150(17) -0.4937(2) 0.7048(3) 0.0333(8) Uani 1 1 d . . .
O14 O -0.04880(16) -0.0669(2) 0.2975(3) 0.0336(8) Uani 1 1 d . . .
O32 O 0.61040(17) -0.2653(3) 0.4850(3) 0.0380(8) Uani 1 1 d . . .
O29 O 0.1794(2) -0.2428(3) 0.0972(3) 0.0504(10) Uani 1 1 d . . .
O16 O 0.3678(2) -0.1299(3) 0.5626(3) 0.0443(9) Uani 1 1 d . . .
N2 N 0.2635(2) -0.0891(3) 0.3950(4) 0.0337(9) Uani 1 1 d . . .
N27 N 0.2906(2) -0.2692(3) 0.2608(4) 0.0377(10) Uani 1 1 d . . .
H27 H 0.271(3) -0.342(4) 0.213(5) 0.045 Uiso 1 1 d . . .
C9 C 0.0785(2) 0.1266(3) 0.0980(4) 0.0249(10) Uani 1 1 d . . .
C21 C 0.5645(2) -0.3255(3) 0.5486(4) 0.0269(10) Uani 1 1 d . . .
C20 C 0.4808(2) -0.3156(3) 0.4986(4) 0.0222(9) Uani 1 1 d . . .
C25 C 0.4288(2) -0.3731(3) 0.5527(4) 0.0226(9) Uani 1 1 d . . .
C22 C 0.5938(3) -0.3910(3) 0.6541(4) 0.0287(10) Uani 1 1 d . . .
H22A H 0.6508 -0.3973 0.6895 0.034 Uiso 1 1 calc R . .
C26 C 0.3418(2) -0.3543(3) 0.4798(4) 0.0238(9) Uani 1 1 d . . .
H26A H 0.3085 -0.3375 0.5399 0.029 Uiso 1 1 calc R . .
H26B H 0.3189 -0.4191 0.4277 0.029 Uiso 1 1 calc R . .
C23 C 0.5421(2) -0.4487(3) 0.7110(4) 0.0267(10) Uani 1 1 d . . .
H23A H 0.5638 -0.4929 0.7849 0.032 Uiso 1 1 calc R . .
C10 C 0.1134(2) 0.0351(3) 0.1693(4) 0.0275(10) Uani 1 1 d . . .
C24 C 0.4593(2) -0.4411(3) 0.6590(4) 0.0248(10) Uani 1 1 d . . .
C6 C -0.0099(2) 0.0012(3) 0.2307(4) 0.0249(9) Uani 1 1 d . . .
C8 C -0.0003(3) 0.1522(3) 0.0919(4) 0.0286(10) Uani 1 1 d . . .
H8A H -0.0254 0.2127 0.0413 0.034 Uiso 1 1 calc R . .
C28 C 0.2233(3) -0.2131(4) 0.2074(5) 0.0346(12) Uani 1 1 d . . .
C3 C 0.2031(2) -0.1137(4) 0.2717(4) 0.0323(11) Uani 1 1 d . . .
C17 C 0.3267(2) -0.1529(3) 0.4559(4) 0.0206(9) Uani 1 1 d . . .
C19 C 0.4347(2) -0.2493(4) 0.3835(4) 0.0296(10) Uani 1 1 d . . .
H19A H 0.4402 -0.2814 0.3016 0.036 Uiso 1 1 calc R . .
H19B H 0.4544 -0.1730 0.3899 0.036 Uiso 1 1 calc R . .
C4 C 0.1171(3) -0.1261(4) 0.2948(5) 0.0404(12) Uani 1 1 d . . .
H4A H 0.0903 -0.1933 0.2531 0.048 Uiso 1 1 calc R . .
H4B H 0.1212 -0.1296 0.3886 0.048 Uiso 1 1 calc R . .
C18 C 0.3450(2) -0.2545(3) 0.3908(4) 0.0218(9) Uani 1 1 d . . .
C7 C -0.0440(3) 0.0905(3) 0.1591(4) 0.0296(10) Uani 1 1 d . . .
H7A H -0.0982 0.1105 0.1554 0.035 Uiso 1 1 calc R . .
C5 C 0.0702(2) -0.0267(3) 0.2352(4) 0.0281(10) Uani 1 1 d . . .
C11 C 0.1949(3) -0.0141(4) 0.1751(5) 0.0384(12) Uani 1 1 d . . .
H11A H 0.2388 0.0396 0.2078 0.046 Uiso 1 1 calc R . .
H11B H 0.1972 -0.0393 0.0884 0.046 Uiso 1 1 calc R . .
C13 C 0.0867(3) 0.2612(4) -0.0594(5) 0.0363(11) Uani 1 1 d . . .
H13A H 0.1264 0.2956 -0.0979 0.054 Uiso 1 1 calc R . .
H13B H 0.0617 0.3171 -0.0173 0.054 Uiso 1 1 calc R . .
H13C H 0.0448 0.2251 -0.1272 0.054 Uiso 1 1 calc R . .
C15 C -0.1333(3) -0.0493(5) 0.2750(6) 0.0508(14) Uani 1 1 d . . .
H15A H -0.1553 -0.1013 0.3263 0.076 Uiso 1 1 calc R . .
H15B H -0.1602 -0.0598 0.1828 0.076 Uiso 1 1 calc R . .
H15C H -0.1429 0.0253 0.3003 0.076 Uiso 1 1 calc R . .
C1 C 0.2509(3) 0.0063(4) 0.4678(6) 0.0512(15) Uani 1 1 d . . .
H1A H 0.2042 0.0477 0.4168 0.077 Uiso 0.50 1 calc PR . .
H1B H 0.2994 0.0525 0.4864 0.077 Uiso 0.50 1 calc PR . .
H1C H 0.2405 -0.0170 0.5494 0.077 Uiso 0.50 1 calc PR . .
H1D H 0.2919 0.0078 0.5516 0.077 Uiso 0.50 1 calc PR . .
H1E H 0.1967 0.0030 0.4820 0.077 Uiso 0.50 1 calc PR . .
H1F H 0.2556 0.0725 0.4190 0.077 Uiso 0.50 1 calc PR . .
C31 C 0.4299(3) -0.5718(4) 0.8063(5) 0.0388(12) Uani 1 1 d . . .
H31A H 0.3835 -0.6036 0.8306 0.058 Uiso 1 1 calc R . .
H31B H 0.4657 -0.5356 0.8817 0.058 Uiso 1 1 calc R . .
H31C H 0.4599 -0.6297 0.7762 0.058 Uiso 1 1 calc R . .
C33 C 0.6931(3) -0.2955(4) 0.5082(6) 0.0472(14) Uani 1 1 d . . .
H33A H 0.7195 -0.2475 0.4587 0.071 Uiso 1 1 calc R . .
H33B H 0.6966 -0.3713 0.4811 0.071 Uiso 1 1 calc R . .
H33C H 0.7202 -0.2884 0.6007 0.071 Uiso 1 1 calc R . .

loop_
_atom_site_aniso_label
_atom_site_aniso_U_11
_atom_site_aniso_U_22
_atom_site_aniso_U_33
_atom_site_aniso_U_23
_atom_site_aniso_U_13
_atom_site_aniso_U_12
O12 0.0256(16) 0.0303(17) 0.047(2) 0.0174(15) 0.0101(14) 0.0044(13)
O30 0.0317(17) 0.0300(16) 0.0385(18) 0.0154(14) 0.0098(14) 0.0066(13)
O14 0.0184(15) 0.0432(18) 0.0404(19) 0.0095(15) 0.0097(14) 0.0019(13)
O32 0.0268(17) 0.0367(18) 0.054(2) 0.0052(16) 0.0171(15) 0.0050(14)
O29 0.045(2) 0.055(2) 0.038(2) -0.0022(18) -0.0102(17) -0.0014(17)
O16 0.049(2) 0.0388(19) 0.039(2) -0.0033(16) 0.0012(18) 0.0071(16)
N2 0.032(2) 0.0178(18) 0.054(3) 0.0006(18) 0.0163(19) 0.0068(16)
N27 0.045(2) 0.029(2) 0.027(2) -0.0009(18) -0.0108(19) 0.0078(18)
C9 0.024(2) 0.022(2) 0.030(2) 0.0004(18) 0.0073(19) 0.0023(17)
C21 0.026(2) 0.020(2) 0.036(3) -0.0038(19) 0.010(2) 0.0026(18)
C20 0.022(2) 0.022(2) 0.022(2) -0.0019(17) 0.0057(18) 0.0045(17)
C25 0.023(2) 0.018(2) 0.025(2) -0.0028(17) 0.0042(18) 0.0024(17)
C22 0.020(2) 0.025(2) 0.035(3) -0.007(2) -0.0036(19) 0.0056(18)
C26 0.022(2) 0.022(2) 0.026(2) 0.0031(18) 0.0060(18) 0.0044(17)
C23 0.031(2) 0.023(2) 0.023(2) 0.0035(18) 0.0005(19) 0.0068(18)
C10 0.017(2) 0.026(2) 0.037(3) 0.007(2) 0.0045(19) 0.0030(17)
C24 0.027(2) 0.020(2) 0.027(2) 0.0003(18) 0.0064(19) 0.0021(18)
C6 0.022(2) 0.027(2) 0.026(2) -0.0025(19) 0.0061(18) 0.0002(18)
C8 0.029(2) 0.022(2) 0.033(3) 0.0059(19) 0.006(2) 0.0119(18)
C28 0.025(2) 0.033(3) 0.037(3) 0.015(2) -0.007(2) -0.005(2)
C3 0.014(2) 0.042(3) 0.037(3) 0.017(2) -0.0016(19) -0.0003(19)
C17 0.015(2) 0.022(2) 0.021(2) -0.0053(18) -0.0003(18) -0.0011(17)
C19 0.030(2) 0.034(2) 0.027(2) 0.004(2) 0.0108(19) 0.013(2)
C4 0.026(2) 0.038(3) 0.057(3) 0.021(2) 0.012(2) 0.007(2)
C18 0.024(2) 0.022(2) 0.015(2) -0.0003(17) -0.0028(17) 0.0061(17)
C7 0.021(2) 0.029(2) 0.039(3) 0.000(2) 0.010(2) 0.0091(18)
C5 0.018(2) 0.028(2) 0.036(3) 0.006(2) 0.0040(19) 0.0033(18)
C11 0.027(2) 0.036(3) 0.052(3) 0.023(2) 0.010(2) 0.007(2)
C13 0.038(3) 0.032(3) 0.036(3) 0.013(2) 0.004(2) 0.002(2)
C15 0.029(3) 0.066(4) 0.063(4) 0.015(3) 0.022(3) 0.007(3)
C1 0.055(3) 0.029(3) 0.075(4) -0.015(3) 0.028(3) 0.005(2)
C31 0.044(3) 0.035(3) 0.038(3) 0.017(2) 0.013(2) 0.010(2)
C33 0.022(2) 0.044(3) 0.078(4) -0.002(3) 0.018(3) -0.001(2)

loop_
_geom_bond_atom_site_label_1
_geom_bond_atom_site_label_2
_geom_bond_distance
_geom_bond_site_symmetry_2
_geom_bond_publ_flag
O12 C9 1.376(5) . ?
O12 C13 1.439(5) . ?
O30 C24 1.376(5) . ?
O30 C31 1.433(5) . ?
O14 C6 1.381(5) . ?
O14 C15 1.417(5) . ?
O32 C21 1.384(5) . ?
O32 C33 1.419(5) . ?
O29 C28 1.271(6) . ?
O16 C17 1.205(5) . ?
N2 C17 1.351(5) . ?
N2 C1 1.454(6) . ?
N2 C3 1.475(6) . ?
N27 C28 1.331(6) . ?
N27 C18 1.466(5) . ?
N27 H27 1.04(5) . ?
C9 C8 1.369(6) . ?
C9 C10 1.397(6) . ?
C21 C22 1.368(6) . ?
C21 C20 1.394(6) . ?
C20 C25 1.379(6) . ?
C20 C19 1.511(6) . ?
C25 C24 1.395(6) . ?
C25 C26 1.504(6) . ?
C22 C23 1.394(6) . ?
C22 H22A 0.9500 . ?
C26 C18 1.561(6) . ?
C26 H26A 0.9900 . ?
C26 H26B 0.9900 . ?
C23 C24 1.381(6) . ?
C23 H23A 0.9500 . ?
C10 C5 1.379(6) . ?
C10 C11 1.506(6) . ?
C6 C7 1.374(6) . ?
C6 C5 1.402(6) . ?
C8 C7 1.393(6) . ?
C8 H8A 0.9500 . ?
C28 C3 1.485(7) . ?
C3 C4 1.565(6) . ?
C3 C11 1.583(6) . ?
C17 C18 1.501(6) . ?
C19 C18 1.559(6) . ?
C19 H19A 0.9900 . ?
C19 H19B 0.9900 . ?
C4 C5 1.503(6) . ?
C4 H4A 0.9900 . ?
C4 H4B 0.9900 . ?
C7 H7A 0.9500 . ?
C11 H11A 0.9900 . ?
C11 H11B 0.9900 . ?
C13 H13A 0.9800 . ?
C13 H13B 0.9800 . ?
C13 H13C 0.9800 . ?
C15 H15A 0.9800 . ?
C15 H15B 0.9800 . ?
C15 H15C 0.9800 . ?
C1 H1A 0.9800 . ?
C1 H1B 0.9800 . ?
C1 H1C 0.9800 . ?
C1 H1D 0.9800 . ?
C1 H1E 0.9800 . ?
C1 H1F 0.9800 . ?
C31 H31A 0.9800 . ?
C31 H31B 0.9800 . ?
C31 H31C 0.9800 . ?
C33 H33A 0.9800 . ?
C33 H33B 0.9800 . ?
C33 H33C 0.9800 . ?
